data_4513453
loop_
_publ_author_name
'L\"u, Jian'
'Han, Li-Wei'
'Alsmail, Nada H.'
'Blake, Alexander J.'
'Lewis, William'
'Cao, Rong'
'Schr\"oder, Martin'

_publ_section_title
;
 Control of Assembly of Dihydropyridyl and Pyridyl Molecules via Directed
 Hydrogen Bonding.
;
_journal_issue 9
_journal_name_full 'Crystal growth &amp; design'
_journal_page_first 4219
_journal_page_last 4224
_journal_paper_doi 10.1021/acs.cgd.5b00395
_journal_volume 15
_journal_year 2015
_chemical_formula_moiety 'C46 H24 N10, C3 H7 N O'
_chemical_formula_sum 'C49 H31 N11 O'
_chemical_formula_weight 789.85
_chemical_name_systematic
;
 ?
;
_space_group_crystal_system orthorhombic
_space_group_IT_number 61
_space_group_name_Hall '-P 2ac 2ab'
_space_group_name_H-M_alt 'P b c a'
_symmetry_space_group_name_Hall '-P 2ac 2ab'
_symmetry_space_group_name_H-M 'P b c a'
_atom_sites_solution_hydrogens geom
_atom_sites_solution_primary iterative
_audit_creation_date 2014-10-09
_audit_creation_method
;
Olex2 1.2
(compiled 2014.09.19 svn.r3010 for OlexSys, GUI svn.r4874)
;
_cell_angle_alpha 90
_cell_angle_beta 90
_cell_angle_gamma 90
_cell_formula_units_Z 8
_cell_length_a 7.6989(6)
_cell_length_b 27.8771(14)
_cell_length_c 34.694(3)
_cell_measurement_temperature 295(2)
_cell_volume 7446.1(9)
_computing_molecular_graphics 'Olex2 (Dolomanov et al., 2009)'
_computing_publication_material 'Olex2 (Dolomanov et al., 2009)'
_computing_structure_refinement 'ShelXL (Sheldrick, 2008)'
_computing_structure_solution
;
Superflip (Palatinus & Chapuis, 2007;Palatinus & van der Lee, 2008;
Palatinus et al., 2012)
;
_diffrn_ambient_temperature 295.15
_diffrn_measured_fraction_theta_full 0.998
_diffrn_measured_fraction_theta_max 0.856
_diffrn_radiation_type MoK\a
_diffrn_radiation_wavelength 0.71073
_diffrn_reflns_av_R_equivalents 0.0486
_diffrn_reflns_av_unetI/netI 0.0970
_diffrn_reflns_laue_measured_fraction_full 0.998
_diffrn_reflns_laue_measured_fraction_max 0.856
_diffrn_reflns_limit_h_max 9
_diffrn_reflns_limit_h_min -5
_diffrn_reflns_limit_k_max 26
_diffrn_reflns_limit_k_min -38
_diffrn_reflns_limit_l_max 21
_diffrn_reflns_limit_l_min -46
_diffrn_reflns_number 20302
_diffrn_reflns_point_group_measured_fraction_full 0.998
_diffrn_reflns_point_group_measured_fraction_max 0.856
_diffrn_reflns_theta_full 26.000
_diffrn_reflns_theta_max 29.181
_diffrn_reflns_theta_min 2.766
_exptl_absorpt_coefficient_mu 0.089
_exptl_absorpt_correction_type empirical
_exptl_crystal_colour colorless
_exptl_crystal_density_diffrn 1.409
_exptl_crystal_description rod
_exptl_crystal_F_000 3280
_exptl_crystal_size_max 0.05
_exptl_crystal_size_mid 0.03
_exptl_crystal_size_min 0.02
_exptl_transmission_factor_max 0.998
_exptl_transmission_factor_min 0.997
_refine_diff_density_max 0.805
_refine_diff_density_min -0.223
_refine_diff_density_rms 0.053
_refine_ls_extinction_method none
_refine_ls_goodness_of_fit_ref 0.972
_refine_ls_hydrogen_treatment constr
_refine_ls_matrix_type full
_refine_ls_number_parameters 505
_refine_ls_number_reflns 8630
_refine_ls_number_restraints 0
_refine_ls_restrained_S_all 0.972
_refine_ls_R_factor_all 0.1629
_refine_ls_R_factor_gt 0.0757
_refine_ls_shift/su_max 0.000
_refine_ls_shift/su_mean 0.000
_refine_ls_structure_factor_coef Fsqd
_refine_ls_weighting_details 'w=1/[\s^2^(Fo^2^)+(0.0775P)^2^] where P=(Fo^2^+2Fc^2^)/3'
_refine_ls_weighting_scheme calc
_refine_ls_wR_factor_gt 0.1596
_refine_ls_wR_factor_ref 0.1928
_reflns_Friedel_coverage 0.000
_reflns_number_gt 4077
_reflns_number_total 8630
_reflns_threshold_expression 'I > 2\s(I)'
_cod_data_source_file cg5b00395_si_002.cif
_cod_data_source_block 4
_cod_depositor_comments
;Adding full bibliography for 4513450--4513453.cif.

 Adding full bibliography for 4513450--4513453.cif.
;
_cod_database_code 4513453
_shelxl_version_number 2013-4
_shelx_space_group_comment
;
The symmetry employed for this shelxl refinement is uniquely defined
by the following loop, which should always be used as a source of
symmetry information in preference to the above space-group names.
They are only intended as comments.
;
_olex2_refinement_description
;
1. Fixed Uiso
 At 1.2 times of:
  All C(H) groups
2.a Aromatic/amide H refined with riding coordinates:
 C43(H43), C19(H19), C39(H39), C46(H46), C36(H36), C4(H4), C42(H42), C24(H24),
 C21(H21), C37(H37), C18(H18), C2(H2), C45(H45), C26(H26), C5(H5), C1(H1),
 C40(H40), C9(H9), C23(H23), C7(H7), C22(H22), C10(H10), C27(H27), C6(H6)
;
_olex2_submission_special_instructions 'No special instructions were received'

loop_
_space_group_symop_operation_xyz
'x, y, z'
'-x+1/2, -y, z+1/2'
'x+1/2, -y+1/2, -z'
'-x, y+1/2, -z+1/2'
'-x, -y, -z'
'x-1/2, y, -z-1/2'
'-x-1/2, y-1/2, z'
'x, -y-1/2, z-1/2'

loop_
_atom_site_label
_atom_site_type_symbol
_atom_site_fract_x
_atom_site_fract_y
_atom_site_fract_z
_atom_site_U_iso_or_equiv
_atom_site_adp_type
_atom_site_occupancy
_atom_site_site_symmetry_order
_atom_site_calc_flag
_atom_site_refinement_flags_posn
N6 N 0.6944(3) 0.25559(8) 0.60203(6) 0.0346(6) Uani 1 1 d .
C41 C 0.6974(4) 0.14234(10) 0.68558(8) 0.0350(7) Uani 1 1 d .
C30 C 0.6969(4) 0.18172(10) 0.65718(8) 0.0342(7) Uani 1 1 d .
N3 N 0.6170(3) -0.15990(8) 0.90330(6) 0.0377(6) Uani 1 1 d .
N9 N 0.9103(3) 0.24328(10) 0.73087(7) 0.0525(7) Uani 1 1 d .
N7 N 0.8501(3) -0.15043(10) 0.77533(8) 0.0512(7) Uani 1 1 d .
C11 C 0.6768(3) -0.16974(10) 0.86770(8) 0.0324(7) Uani 1 1 d .
C3 C 0.7255(3) -0.22051(10) 0.86109(8) 0.0340(7) Uani 1 1 d .
N4 N 0.8638(4) 0.41242(9) 0.65885(9) 0.0585(8) Uani 1 1 d .
N5 N 0.5179(4) 0.19578(12) 0.47353(8) 0.0598(8) Uani 1 1 d .
C43 C 0.6311(4) 0.11258(10) 0.74857(8) 0.0392(7) Uani 1 1 d .
H43 H 0.5899 0.1180 0.7734 0.047 Uiso 1 1 calc R
C31 C 0.6309(4) 0.17481(10) 0.62015(8) 0.0358(7) Uani 1 1 d .
C20 C 0.7899(3) 0.31525(10) 0.64586(8) 0.0338(7) Uani 1 1 d .
C28 C 0.7467(3) 0.26463(10) 0.63796(8) 0.0314(6) Uani 1 1 d .
C19 C 0.7480(4) 0.33743(10) 0.68043(8) 0.0390(7) Uani 1 1 d .
H19 H 0.6941 0.3203 0.7001 0.047 Uiso 1 1 calc R
C32 C 0.6404(4) 0.21141(10) 0.59296(8) 0.0338(7) Uani 1 1 d .
C39 C 0.7340(4) 0.03289(10) 0.80375(8) 0.0439(8) Uani 1 1 d .
H39 H 0.7798 0.0622 0.8115 0.053 Uiso 1 1 calc R
C46 C 0.7550(4) 0.09696(10) 0.67510(8) 0.0432(8) Uani 1 1 d .
H46 H 0.7982 0.0918 0.6504 0.052 Uiso 1 1 calc R
N1 N 0.8185(4) -0.31650(10) 0.85004(9) 0.0584(8) Uani 1 1 d .
C33 C 0.8414(4) 0.23675(10) 0.70230(9) 0.0372(7) Uani 1 1 d .
C36 C 0.5970(3) -0.05413(10) 0.78123(8) 0.0371(7) Uani 1 1 d .
H36 H 0.5503 -0.0834 0.7736 0.045 Uiso 1 1 calc R
C16 C 0.7807(4) -0.14355(10) 0.80350(8) 0.0380(7) Uani 1 1 d .
C13 C 0.6375(4) -0.08700(10) 0.84739(8) 0.0368(7) Uani 1 1 d .
C12 C 0.6940(3) -0.13356(10) 0.83996(8) 0.0326(6) Uani 1 1 d .
C29 C 0.7586(3) 0.22806(10) 0.66564(8) 0.0328(6) Uani 1 1 d .
C4 C 0.8050(4) -0.24671(11) 0.89008(9) 0.0438(8) Uani 1 1 d .
H4 H 0.8284 -0.2328 0.9139 0.053 Uiso 1 1 calc R
C42 C 0.6357(4) 0.14981(10) 0.72270(8) 0.0372(7) Uani 1 1 d .
H42 H 0.5974 0.1801 0.7301 0.045 Uiso 1 1 calc R
C14 C 0.5658(4) -0.07861(10) 0.88396(9) 0.0391(7) Uani 1 1 d .
C24 C 0.6456(4) 0.16480(11) 0.53091(9) 0.0472(8) Uani 1 1 d .
H24 H 0.7074 0.1402 0.5428 0.057 Uiso 1 1 calc R
C21 C 0.8692(4) 0.34295(10) 0.61773(9) 0.0425(7) Uani 1 1 d .
H21 H 0.8986 0.3297 0.5940 0.051 Uiso 1 1 calc R
C37 C 0.6096(4) -0.01726(10) 0.75521(8) 0.0384(7) Uani 1 1 d .
H37 H 0.5725 -0.0220 0.7300 0.046 Uiso 1 1 calc R
C44 C 0.6865(4) 0.06702(10) 0.73845(8) 0.0368(7) Uani 1 1 d .
C15 C 0.5647(4) -0.11522(10) 0.91155(8) 0.0379(7) Uani 1 1 d .
C25 C 0.5924(3) 0.20452(10) 0.55157(8) 0.0343(7) Uani 1 1 d .
C8 C 0.5054(4) -0.10729(11) 0.95170(8) 0.0409(7) Uani 1 1 d .
C18 C 0.7876(4) 0.38522(11) 0.68509(10) 0.0487(8) Uani 1 1 d .
H18 H 0.7586 0.3995 0.7085 0.058 Uiso 1 1 calc R
C2 C 0.6929(4) -0.24377(11) 0.82656(8) 0.0401(7) Uani 1 1 d .
H2 H 0.6389 -0.2277 0.8063 0.048 Uiso 1 1 calc R
C38 C 0.6768(4) 0.02715(10) 0.76586(8) 0.0360(7) Uani 1 1 d .
C35 C 0.6537(4) -0.04793(10) 0.81888(8) 0.0360(7) Uani 1 1 d .
C45 C 0.7485(4) 0.05972(10) 0.70099(8) 0.0425(7) Uani 1 1 d .
H45 H 0.7858 0.0294 0.6936 0.051 Uiso 1 1 calc R
C26 C 0.4997(4) 0.23925(11) 0.53265(8) 0.0422(7) Uani 1 1 d .
H26 H 0.4592 0.2661 0.5457 0.051 Uiso 1 1 calc R
N10 N 0.4638(5) 0.09786(12) 0.60269(10) 0.0886(11) Uani 1 1 d .
N2 N 0.4087(5) -0.09591(14) 1.02865(9) 0.0833(10) Uani 1 1 d .
C5 C 0.8484(4) -0.29357(12) 0.88291(11) 0.0564(9) Uani 1 1 d .
H5 H 0.9028 -0.3106 0.9026 0.068 Uiso 1 1 calc R
C1 C 0.7417(4) -0.29111(11) 0.82262(10) 0.0508(8) Uani 1 1 d .
H1 H 0.7193 -0.3062 0.7992 0.061 Uiso 1 1 calc R
C40 C 0.7239(4) -0.00400(10) 0.82963(9) 0.0460(8) Uani 1 1 d .
H40 H 0.7643 0.0004 0.8546 0.055 Uiso 1 1 calc R
C9 C 0.3933(4) -0.13881(12) 0.96914(9) 0.0524(9) Uani 1 1 d .
H9 H 0.3481 -0.1647 0.9555 0.063 Uiso 1 1 calc R
C23 C 0.6048(5) 0.16253(13) 0.49227(9) 0.0566(9) Uani 1 1 d .
H23 H 0.6412 0.1357 0.4785 0.068 Uiso 1 1 calc R
C7 C 0.5693(4) -0.06921(12) 0.97339(9) 0.0569(9) Uani 1 1 d .
H7 H 0.6447 -0.0469 0.9625 0.068 Uiso 1 1 calc R
C22 C 0.9037(4) 0.39035(12) 0.62550(11) 0.0561(9) Uani 1 1 d .
H22 H 0.9581 0.4084 0.6065 0.067 Uiso 1 1 calc R
C34 C 0.5415(5) 0.13099(12) 0.61042(9) 0.0520(9) Uani 1 1 d .
C10 C 0.3483(5) -0.13142(15) 1.00746(10) 0.0719(12) Uani 1 1 d .
H10 H 0.2710 -0.1528 1.0188 0.086 Uiso 1 1 calc R
C27 C 0.4678(4) 0.23346(13) 0.49392(9) 0.0545(9) Uani 1 1 d .
H27 H 0.4070 0.2576 0.4812 0.065 Uiso 1 1 calc R
C6 C 0.5186(5) -0.06521(15) 1.01130(11) 0.0758(12) Uani 1 1 d .
H6 H 0.5626 -0.0399 1.0257 0.091 Uiso 1 1 calc R
C17 C 0.4834(5) -0.03365(12) 0.89226(9) 0.0524(9) Uani 1 1 d .
N8 N 0.4120(5) 0.00082(11) 0.89929(10) 0.0835(11) Uani 1 1 d .

loop_
_atom_site_aniso_label
_atom_site_aniso_U_11
_atom_site_aniso_U_22
_atom_site_aniso_U_33
_atom_site_aniso_U_23
_atom_site_aniso_U_13
_atom_site_aniso_U_12
N6 0.0436(14) 0.0323(13) 0.0279(12) 0.0016(12) -0.0052(11) 0.0024(11)
C41 0.0450(17) 0.0307(15) 0.0293(14) 0.0050(14) 0.0001(13) 0.0005(13)
C30 0.0428(17) 0.0324(15) 0.0272(14) 0.0016(14) 0.0025(13) 0.0024(13)
N3 0.0484(15) 0.0327(13) 0.0321(13) -0.0030(12) 0.0023(11) -0.0032(12)
N9 0.0688(19) 0.0532(17) 0.0355(14) 0.0000(15) -0.0105(14) -0.0046(14)
N7 0.0588(17) 0.0556(17) 0.0392(15) 0.0032(15) 0.0078(14) 0.0024(14)
C11 0.0341(15) 0.0342(16) 0.0289(14) 0.0017(14) -0.0034(12) -0.0041(13)
C3 0.0358(16) 0.0326(15) 0.0336(15) 0.0010(14) 0.0060(13) -0.0021(13)
N4 0.068(2) 0.0348(15) 0.072(2) 0.0001(17) -0.0183(17) -0.0044(14)
N5 0.0681(19) 0.076(2) 0.0348(15) -0.0039(17) -0.0037(14) -0.0044(17)
C43 0.0501(18) 0.0368(16) 0.0307(15) 0.0046(15) 0.0058(14) -0.0042(14)
C31 0.0478(17) 0.0280(15) 0.0316(15) 0.0013(14) -0.0010(13) -0.0005(14)
C20 0.0372(16) 0.0332(15) 0.0310(15) 0.0037(14) -0.0083(13) 0.0033(13)
C28 0.0368(16) 0.0323(15) 0.0250(14) 0.0016(14) -0.0004(12) 0.0026(13)
C19 0.0452(17) 0.0363(16) 0.0355(16) -0.0012(15) -0.0063(13) 0.0023(14)
C32 0.0419(16) 0.0323(16) 0.0271(14) 0.0011(14) 0.0008(13) 0.0044(14)
C39 0.064(2) 0.0318(16) 0.0356(16) 0.0028(15) -0.0064(15) -0.0125(15)
C46 0.064(2) 0.0369(17) 0.0289(15) 0.0028(15) 0.0038(15) 0.0049(15)
N1 0.0651(19) 0.0395(16) 0.071(2) 0.0035(17) 0.0136(17) 0.0057(14)
C33 0.0447(18) 0.0306(15) 0.0364(16) 0.0041(15) 0.0030(14) 0.0001(13)
C36 0.0441(17) 0.0267(14) 0.0406(17) -0.0001(14) -0.0029(14) -0.0014(13)
C16 0.0474(18) 0.0338(16) 0.0327(16) 0.0072(15) -0.0015(14) 0.0011(14)
C13 0.0425(17) 0.0336(16) 0.0342(16) 0.0044(15) -0.0022(13) -0.0023(14)
C12 0.0362(15) 0.0353(15) 0.0262(14) 0.0026(14) -0.0009(12) -0.0044(13)
C29 0.0376(16) 0.0355(15) 0.0252(14) -0.0009(14) -0.0013(12) 0.0045(13)
C4 0.0484(18) 0.0432(18) 0.0399(17) 0.0084(16) 0.0008(15) -0.0046(15)
C42 0.0471(17) 0.0274(15) 0.0370(15) 0.0012(14) 0.0035(14) 0.0011(13)
C14 0.0482(18) 0.0294(15) 0.0395(17) -0.0046(15) 0.0014(15) -0.0026(14)
C24 0.056(2) 0.0451(18) 0.0400(17) -0.0018(17) -0.0035(15) 0.0078(16)
C21 0.0526(19) 0.0376(17) 0.0372(16) 0.0062(16) -0.0050(15) 0.0033(15)
C37 0.0504(18) 0.0330(15) 0.0318(16) 0.0027(14) -0.0040(14) 0.0032(14)
C44 0.0458(17) 0.0282(15) 0.0364(16) 0.0067(14) -0.0014(14) -0.0019(13)
C15 0.0422(17) 0.0365(17) 0.0350(16) -0.0030(15) 0.0043(14) -0.0050(14)
C25 0.0418(16) 0.0341(16) 0.0271(14) 0.0014(14) -0.0027(13) -0.0035(14)
C8 0.0500(18) 0.0388(17) 0.0340(16) -0.0040(15) 0.0066(15) 0.0012(15)
C18 0.052(2) 0.0387(18) 0.056(2) -0.0080(18) -0.0092(17) 0.0057(16)
C2 0.0442(17) 0.0416(17) 0.0344(16) -0.0004(15) 0.0040(14) -0.0014(14)
C38 0.0461(17) 0.0293(15) 0.0327(15) 0.0051(14) -0.0001(14) 0.0036(13)
C35 0.0440(17) 0.0323(15) 0.0317(15) 0.0033(14) -0.0006(13) -0.0001(13)
C45 0.062(2) 0.0311(15) 0.0348(16) -0.0009(15) 0.0002(15) 0.0051(15)
C26 0.0517(18) 0.0415(17) 0.0332(15) 0.0032(16) -0.0020(14) 0.0039(15)
N10 0.125(3) 0.062(2) 0.078(2) -0.003(2) -0.024(2) -0.035(2)
N2 0.099(3) 0.107(3) 0.0439(18) -0.027(2) 0.0128(18) -0.018(2)
C5 0.057(2) 0.051(2) 0.062(2) 0.017(2) 0.0007(18) 0.0081(18)
C1 0.060(2) 0.0382(18) 0.054(2) -0.0053(18) 0.0117(17) -0.0024(17)
C40 0.064(2) 0.0412(18) 0.0330(16) 0.0036(16) -0.0087(16) -0.0087(16)
C9 0.057(2) 0.059(2) 0.0411(18) 0.0002(18) 0.0046(16) -0.0114(17)
C23 0.071(2) 0.060(2) 0.0380(18) -0.0141(19) 0.0083(17) 0.006(2)
C7 0.075(2) 0.049(2) 0.0460(19) -0.0119(19) 0.0104(18) -0.0066(18)
C22 0.064(2) 0.044(2) 0.061(2) 0.0166(19) -0.0069(19) -0.0092(17)
C34 0.077(2) 0.0430(19) 0.0365(18) 0.0034(17) -0.0066(17) -0.0088(18)
C10 0.077(3) 0.094(3) 0.045(2) -0.006(2) 0.015(2) -0.024(2)
C27 0.059(2) 0.063(2) 0.0416(18) 0.0106(19) -0.0113(16) 0.0044(18)
C6 0.095(3) 0.074(3) 0.059(2) -0.029(2) 0.008(2) -0.012(2)
C17 0.072(2) 0.0409(18) 0.0444(19) 0.0022(18) 0.0102(18) 0.0055(18)
N8 0.116(3) 0.054(2) 0.081(3) -0.0090(19) 0.009(2) 0.0260(19)

loop_
_atom_type_symbol
_atom_type_description
_atom_type_scat_dispersion_real
_atom_type_scat_dispersion_imag
_atom_type_scat_source
C C 0.0033 0.0016 'International Tables Vol C Tables 4.2.6.8 and 6.1.1.4'
H H 0.0000 0.0000 'International Tables Vol C Tables 4.2.6.8 and 6.1.1.4'
N N 0.0061 0.0033 'International Tables Vol C Tables 4.2.6.8 and 6.1.1.4'
O O 0.0106 0.0060 'International Tables Vol C Tables 4.2.6.8 and 6.1.1.4'

loop_
_geom_angle_atom_site_label_1
_geom_angle_atom_site_label_2
_geom_angle_atom_site_label_3
_geom_angle
C28 N6 C32 119.2(2)
C46 C41 C30 120.3(2)
C42 C41 C30 120.5(2)
C42 C41 C46 119.3(3)
C31 C30 C41 120.9(3)
C31 C30 C29 116.2(2)
C29 C30 C41 122.9(2)
C15 N3 C11 119.2(2)
N3 C11 C3 115.0(2)
N3 C11 C12 121.0(3)
C12 C11 C3 123.9(2)
C4 C3 C11 120.2(3)
C2 C3 C11 122.3(3)
C2 C3 C4 117.5(3)
C18 N4 C22 115.5(3)
C23 N5 C27 116.3(3)
C42 C43 H43 119.3
C42 C43 C44 121.3(3)
C44 C43 H43 119.3
C30 C31 C34 120.4(3)
C32 C31 C30 120.3(3)
C32 C31 C34 119.2(3)
C19 C20 C28 122.3(3)
C21 C20 C28 120.1(3)
C21 C20 C19 117.6(3)
N6 C28 C20 115.0(2)
N6 C28 C29 121.5(2)
C29 C28 C20 123.6(2)
C20 C19 H19 120.6
C18 C19 C20 118.8(3)
C18 C19 H19 120.6
N6 C32 C31 122.2(2)
N6 C32 C25 114.9(2)
C31 C32 C25 122.9(2)
C38 C39 H39 119.5
C40 C39 H39 119.5
C40 C39 C38 120.9(3)
C41 C46 H46 119.8
C45 C46 C41 120.4(3)
C45 C46 H46 119.8
C1 N1 C5 115.9(3)
N9 C33 C29 178.5(3)
C37 C36 H36 119.9
C37 C36 C35 120.3(3)
C35 C36 H36 119.9
N7 C16 C12 178.5(3)
C12 C13 C14 116.4(3)
C12 C13 C35 122.5(3)
C14 C13 C35 121.1(3)
C11 C12 C16 120.1(2)
C13 C12 C11 121.0(3)
C13 C12 C16 118.8(2)
C30 C29 C33 119.1(2)
C28 C29 C30 120.1(2)
C28 C29 C33 120.7(2)
C3 C4 H4 120.7
C5 C4 C3 118.6(3)
C5 C4 H4 120.7
C41 C42 H42 119.9
C43 C42 C41 120.1(3)
C43 C42 H42 119.9
C13 C14 C17 120.1(3)
C15 C14 C13 119.9(3)
C15 C14 C17 119.8(3)
C25 C24 H24 120.9
C23 C24 H24 120.9
C23 C24 C25 118.3(3)
C20 C21 H21 120.6
C22 C21 C20 118.8(3)
C22 C21 H21 120.6
C36 C37 H37 119.4
C36 C37 C38 121.2(3)
C38 C37 H37 119.4
C43 C44 C38 121.0(3)
C43 C44 C45 118.3(3)
C45 C44 C38 120.7(3)
N3 C15 C14 122.0(3)
N3 C15 C8 115.6(3)
C14 C15 C8 122.4(3)
C24 C25 C32 121.9(3)
C26 C25 C32 119.9(3)
C26 C25 C24 118.2(3)
C9 C8 C15 120.8(3)
C9 C8 C7 118.2(3)
C7 C8 C15 120.9(3)
N4 C18 C19 125.0(3)
N4 C18 H18 117.5
C19 C18 H18 117.5
C3 C2 H2 120.5
C1 C2 C3 119.0(3)
C1 C2 H2 120.5
C39 C38 C44 120.6(3)
C37 C38 C39 118.0(3)
C37 C38 C44 121.4(3)
C36 C35 C13 120.8(3)
C36 C35 C40 119.0(3)
C40 C35 C13 120.2(3)
C46 C45 C44 120.6(3)
C46 C45 H45 119.7
C44 C45 H45 119.7
C25 C26 H26 120.7
C25 C26 C27 118.6(3)
C27 C26 H26 120.7
C10 N2 C6 116.8(3)
N1 C5 C4 124.9(3)
N1 C5 H5 117.5
C4 C5 H5 117.5
N1 C1 C2 124.2(3)
N1 C1 H1 117.9
C2 C1 H1 117.9
C39 C40 C35 120.6(3)
C39 C40 H40 119.7
C35 C40 H40 119.7
C8 C9 H9 120.5
C8 C9 C10 118.9(3)
C10 C9 H9 120.5
N5 C23 C24 124.4(3)
N5 C23 H23 117.8
C24 C23 H23 117.8
C8 C7 H7 120.7
C6 C7 C8 118.6(3)
C6 C7 H7 120.7
N4 C22 C21 124.3(3)
N4 C22 H22 117.8
C21 C22 H22 117.8
N10 C34 C31 176.6(4)
N2 C10 C9 123.9(4)
N2 C10 H10 118.1
C9 C10 H10 118.1
N5 C27 C26 124.3(3)
N5 C27 H27 117.9
C26 C27 H27 117.9
N2 C6 C7 123.7(4)
N2 C6 H6 118.2
C7 C6 H6 118.2
N8 C17 C14 177.0(4)

loop_
_geom_bond_atom_site_label_1
_geom_bond_atom_site_label_2
_geom_bond_distance
N6 C28 1.334(3)
N6 C32 1.337(3)
C41 C30 1.475(4)
C41 C46 1.389(4)
C41 C42 1.389(4)
C30 C31 1.395(4)
C30 C29 1.407(4)
N3 C11 1.347(3)
N3 C15 1.340(3)
N9 C33 1.139(3)
N7 C16 1.130(3)
C11 C3 1.482(4)
C11 C12 1.400(4)
C3 C4 1.385(4)
C3 C2 1.385(4)
N4 C18 1.322(4)
N4 C22 1.346(4)
N5 C23 1.315(4)
N5 C27 1.324(4)
C43 H43 0.9300
C43 C42 1.372(4)
C43 C44 1.385(4)
C31 C32 1.392(4)
C31 C34 1.442(4)
C20 C28 1.475(4)
C20 C19 1.388(4)
C20 C21 1.386(4)
C28 C29 1.403(4)
C19 H19 0.9300
C19 C18 1.376(4)
C32 C25 1.495(4)
C39 H39 0.9300
C39 C38 1.396(4)
C39 C40 1.367(4)
C46 H46 0.9300
C46 C45 1.374(4)
N1 C5 1.327(4)
N1 C1 1.325(4)
C33 C29 1.443(4)
C36 H36 0.9300
C36 C37 1.371(4)
C36 C35 1.388(4)
C16 C12 1.457(4)
C13 C12 1.393(4)
C13 C14 1.404(4)
C13 C35 1.476(4)
C4 H4 0.9300
C4 C5 1.371(4)
C42 H42 0.9300
C14 C15 1.399(4)
C14 C17 1.434(4)
C24 H24 0.9300
C24 C25 1.381(4)
C24 C23 1.379(4)
C21 H21 0.9300
C21 C22 1.374(4)
C37 H37 0.9300
C37 C38 1.392(4)
C44 C38 1.465(4)
C44 C45 1.399(4)
C15 C8 1.483(4)
C25 C26 1.370(4)
C8 C9 1.372(4)
C8 C7 1.391(4)
C18 H18 0.9300
C2 H2 0.9300
C2 C1 1.379(4)
C35 C40 1.390(4)
C45 H45 0.9300
C26 H26 0.9300
C26 C27 1.375(4)
N10 C34 1.132(4)
N2 C10 1.318(4)
N2 C6 1.345(5)
C5 H5 0.9300
C1 H1 0.9300
C40 H40 0.9300
C9 H9 0.9300
C9 C10 1.389(4)
C23 H23 0.9300
C7 H7 0.9300
C7 C6 1.377(5)
C22 H22 0.9300
C10 H10 0.9300
C27 H27 0.9300
C6 H6 0.9300
C17 N8 1.134(4)

loop_
_geom_hbond_atom_site_label_D
_geom_hbond_atom_site_label_H
_geom_hbond_atom_site_label_A
_geom_hbond_distance_DH
_geom_hbond_distance_HA
_geom_hbond_distance_DA
_geom_hbond_angle_DHA
_geom_hbond_site_symmetry_A
C4 H4 N5 0.93 2.60 3.501(4) 164 2_655
C21 H21 N5 0.93 2.62 3.536(4) 171 3_556

loop_
_geom_torsion_atom_site_label_1
_geom_torsion_atom_site_label_2
_geom_torsion_atom_site_label_3
_geom_torsion_atom_site_label_4
_geom_torsion
N6 C28 C29 C30 -7.0(4)
N6 C28 C29 C33 169.9(2)
N6 C32 C25 C24 135.1(3)
N6 C32 C25 C26 -41.9(4)
C41 C30 C31 C32 -176.3(2)
C41 C30 C31 C34 8.0(4)
C41 C30 C29 C28 -176.9(2)
C41 C30 C29 C33 6.2(4)
C41 C46 C45 C44 -1.0(5)
C30 C41 C46 C45 -177.2(3)
C30 C41 C42 C43 177.8(2)
C30 C31 C32 N6 -7.4(4)
C30 C31 C32 C25 172.3(3)
N3 C11 C3 C4 -37.7(4)
N3 C11 C3 C2 141.7(3)
N3 C11 C12 C16 171.6(2)
N3 C11 C12 C13 -4.8(4)
N3 C15 C8 C9 -46.5(4)
N3 C15 C8 C7 129.9(3)
C11 N3 C15 C14 1.8(4)
C11 N3 C15 C8 -178.4(2)
C11 C3 C4 C5 -179.9(3)
C11 C3 C2 C1 -179.9(3)
C3 C11 C12 C16 -6.8(4)
C3 C11 C12 C13 176.7(3)
C3 C4 C5 N1 -0.7(5)
C3 C2 C1 N1 0.2(5)
C43 C44 C38 C39 -46.4(4)
C43 C44 C38 C37 133.1(3)
C43 C44 C45 C46 0.4(4)
C31 C30 C29 C28 1.9(4)
C31 C30 C29 C33 -175.0(3)
C31 C32 C25 C24 -44.6(4)
C31 C32 C25 C26 138.5(3)
C20 C28 C29 C30 172.9(3)
C20 C28 C29 C33 -10.1(4)
C20 C19 C18 N4 0.1(5)
C20 C21 C22 N4 -0.7(5)
C28 N6 C32 C31 2.3(4)
C28 N6 C32 C25 -177.3(2)
C28 C20 C19 C18 -177.9(3)
C28 C20 C21 C22 178.2(3)
C19 C20 C28 N6 141.1(3)
C19 C20 C28 C29 -38.9(4)
C19 C20 C21 C22 0.6(4)
C32 N6 C28 C20 -175.1(2)
C32 N6 C28 C29 4.8(4)
C32 C25 C26 C27 175.5(3)
C46 C41 C30 C31 46.6(4)
C46 C41 C30 C29 -134.6(3)
C46 C41 C42 C43 -0.4(4)
C36 C37 C38 C39 1.1(4)
C36 C37 C38 C44 -178.5(2)
C36 C35 C40 C39 1.2(4)
C13 C14 C15 N3 -5.8(4)
C13 C14 C15 C8 174.4(3)
C13 C35 C40 C39 -177.8(3)
C12 C11 C3 C4 140.9(3)
C12 C11 C3 C2 -39.8(4)
C12 C13 C14 C15 4.3(4)
C12 C13 C14 C17 -171.6(3)
C12 C13 C35 C36 49.9(4)
C12 C13 C35 C40 -131.1(3)
C29 C30 C31 C32 4.9(4)
C29 C30 C31 C34 -170.8(3)
C4 C3 C2 C1 -0.5(4)
C42 C41 C30 C31 -131.5(3)
C42 C41 C30 C29 47.2(4)
C42 C41 C46 C45 1.0(4)
C42 C43 C44 C38 -178.3(3)
C42 C43 C44 C45 0.3(4)
C14 C13 C12 C11 0.8(4)
C14 C13 C12 C16 -175.7(3)
C14 C13 C35 C36 -131.1(3)
C14 C13 C35 C40 47.9(4)
C14 C15 C8 C9 133.4(3)
C14 C15 C8 C7 -50.2(4)
C24 C25 C26 C27 -1.5(4)
C21 C20 C28 N6 -36.4(4)
C21 C20 C28 C29 143.6(3)
C21 C20 C19 C18 -0.3(4)
C37 C36 C35 C13 178.7(2)
C37 C36 C35 C40 -0.3(4)
C44 C43 C42 C41 -0.3(4)
C15 N3 C11 C3 -177.9(2)
C15 N3 C11 C12 3.5(4)
C15 C8 C9 C10 176.6(3)
C15 C8 C7 C6 -175.9(3)
C25 C24 C23 N5 -0.1(5)
C25 C26 C27 N5 1.4(5)
C8 C9 C10 N2 -0.9(6)
C8 C7 C6 N2 -0.6(6)
C18 N4 C22 C21 0.4(5)
C2 C3 C4 C5 0.7(4)
C38 C39 C40 C35 -0.9(5)
C38 C44 C45 C46 178.9(3)
C35 C36 C37 C38 -0.8(4)
C35 C13 C12 C11 179.9(2)
C35 C13 C12 C16 3.4(4)
C35 C13 C14 C15 -174.8(3)
C35 C13 C14 C17 9.3(4)
C45 C44 C38 C39 135.0(3)
C45 C44 C38 C37 -45.4(4)
C5 N1 C1 C2 -0.1(5)
C1 N1 C5 C4 0.4(5)
C40 C39 C38 C37 -0.2(4)
C40 C39 C38 C44 179.4(3)
C9 C8 C7 C6 0.6(5)
C23 N5 C27 C26 -0.6(5)
C23 C24 C25 C32 -176.1(3)
C23 C24 C25 C26 0.9(4)
C7 C8 C9 C10 0.1(5)
C22 N4 C18 C19 -0.1(5)
C34 C31 C32 N6 168.4(3)
C34 C31 C32 C25 -12.0(4)
C10 N2 C6 C7 -0.1(6)
C27 N5 C23 C24 -0.1(5)
C6 N2 C10 C9 0.9(6)
C17 C14 C15 N3 170.1(3)
C17 C14 C15 C8 -9.7(4)
